data_2019913
loop_
_publ_author_name
'Ravikumar, Krishnan'
'Sridhar, Balasubramanian'
'Nanubolu, Jagadeesh Babu'
'Rajasekaran, Tamilselvan'
'Reddy, Basi Venkata Subba'

_publ_section_title
;
 Four oxoindole-linked \a-alkoxy-\b-amino acid derivatives
;
_journal_coeditor_code LG3161
_journal_issue 4
_journal_name_full 'Acta Crystallographica Section C'
_journal_page_first 322
_journal_page_last 329
_journal_paper_doi 10.1107/S2053229615005604
_journal_volume 71
_journal_year 2015
_chemical_formula_iupac 'C24 H28 N2 O6'
_chemical_formula_moiety 'C24 H28 N2 O6'
_chemical_formula_sum 'C24 H28 N2 O6'
_chemical_formula_weight 440.48
_chemical_name_systematic
'Methyl 2-{3-[(<i>tert</i>-butoxycarbonyl)amino]-1-methyl-2-oxoindolin-3-yl}-2-methoxy-2-phenylacetate'
_space_group_crystal_system orthorhombic
_space_group_IT_number 33
_space_group_name_Hall 'P 2c -2n'
_space_group_name_H-M_alt 'P n a 21'
_symmetry_space_group_name_Hall 'P 2c -2n'
_symmetry_space_group_name_H-M 'P n a 21'
_atom_sites_solution_hydrogens mixed
_audit_creation_method SHELXL-2014/7
_cell_angle_alpha 90
_cell_angle_beta 90
_cell_angle_gamma 90
_cell_formula_units_Z 4
_cell_length_a 16.7030(13)
_cell_length_b 8.0515(6)
_cell_length_c 17.0919(13)
_cell_measurement_reflns_used 5688
_cell_measurement_temperature 294(2)
_cell_measurement_theta_max 22.96
_cell_measurement_theta_min 2.38
_cell_volume 2298.6(3)
_computing_cell_refinement
;
SAINT (Bruker, 2001)
;
_computing_data_collection
;
SMART (Bruker, 2001)
;
_computing_data_reduction
;
SAINT (Bruker, 2001)
;
_computing_molecular_graphics
;
DIAMOND (Brandenburg & Putz, 2005) and Mercury (Macrae <i>et al.</i>,
2008)
;
_computing_publication_material
;
SHELXL2014 (Sheldrick, 2015)
;
_computing_structure_refinement
;
SHELXL2014 (Sheldrick, 2015)
;
_computing_structure_solution
;
SHELXS97 (Sheldrick, 2008)
;
_diffrn_ambient_temperature 294(2)
_diffrn_measured_fraction_theta_full 1.000
_diffrn_measured_fraction_theta_max 1.000
_diffrn_measurement_device_type 'Bruker SMART APEX CCD area-detector'
_diffrn_measurement_method \w
_diffrn_radiation_type MoK\a
_diffrn_radiation_wavelength 0.71073
_diffrn_reflns_av_R_equivalents 0.0372
_diffrn_reflns_limit_h_max 20
_diffrn_reflns_limit_h_min -20
_diffrn_reflns_limit_k_max 10
_diffrn_reflns_limit_k_min -10
_diffrn_reflns_limit_l_max 21
_diffrn_reflns_limit_l_min -21
_diffrn_reflns_number 23155
_diffrn_reflns_theta_full 25.242
_diffrn_reflns_theta_max 26.244
_diffrn_reflns_theta_min 2.383
_exptl_absorpt_coefficient_mu 0.092
_exptl_absorpt_correction_T_max 0.97
_exptl_absorpt_correction_T_min 0.93
_exptl_absorpt_correction_type multi-scan
_exptl_absorpt_process_details
;
(SADABS; Bruker, 2001)
;
_exptl_crystal_colour colourless
_exptl_crystal_density_diffrn 1.273
_exptl_crystal_description needle
_exptl_crystal_F_000 936
_exptl_crystal_size_max 0.180
_exptl_crystal_size_mid 0.080
_exptl_crystal_size_min 0.070
_refine_diff_density_max 0.312
_refine_diff_density_min -0.214
_refine_ls_abs_structure_details
;
Flack <i>x</i> parameter determined using 1729 quotients
[(I+)-(I-)]/[(I+)+(I-)] (Parsons <i>et al.</i>,  2013)
;
_refine_ls_abs_structure_Flack 0.6(4)
_refine_ls_extinction_method none
_refine_ls_goodness_of_fit_ref 1.308
_refine_ls_hydrogen_treatment mixed
_refine_ls_matrix_type full
_refine_ls_number_parameters 292
_refine_ls_number_reflns 4626
_refine_ls_number_restraints 1
_refine_ls_restrained_S_all 1.308
_refine_ls_R_factor_all 0.0757
_refine_ls_R_factor_gt 0.0739
_refine_ls_shift/su_max 0.000
_refine_ls_shift/su_mean 0.000
_refine_ls_structure_factor_coef Fsqd
_refine_ls_weighting_details 'w = 1/[\s^2^(Fo^2^)+(0.0598P)^2^+1.2880P] where P=(Fo^2^+2Fc^2^)/3'
_refine_ls_weighting_scheme calc
_refine_ls_wR_factor_gt 0.1663
_refine_ls_wR_factor_ref 0.1672
_reflns_number_gt 4489
_reflns_number_total 4626
_reflns_threshold_expression I>2\s(I)
_cod_data_source_file lg3161sup1.cif
_cod_data_source_block I
_cod_database_code 2019913
_cod_database_fobs_code 2019913
_shelx_space_group_comment
;
The symmetry employed for this shelxl refinement is uniquely defined
by the following loop, which should always be used as a source of
symmetry information in preference to the above space-group names.
They are only intended as comments.
;
_shelx_estimated_absorpt_t_min 0.984
_shelx_estimated_absorpt_t_max 0.994

loop_
_space_group_symop_operation_xyz
'x, y, z'
'-x, -y, z+1/2'
'x+1/2, -y+1/2, z'
'-x+1/2, y+1/2, z+1/2'

loop_
_atom_site_type_symbol
_atom_site_label
_atom_site_fract_x
_atom_site_fract_y
_atom_site_fract_z
_atom_site_U_iso_or_equiv
_atom_site_adp_type
_atom_site_calc_flag
_atom_site_occupancy
C C1 0.0724(3) 0.2292(5) 0.1482(3) 0.0301(10) Uani d 1
C C2 0.0686(3) 0.3276(6) 0.0733(3) 0.0334(10) Uani d 1
C C3 0.1199(3) 0.3419(6) 0.0110(3) 0.0433(13) Uani d 1
H H3 0.1673 0.2812 0.0097 0.052 Uiso calc 1
C C4 0.1003(4) 0.4480(7) -0.0500(3) 0.0511(15) Uani d 1
H H4 0.1351 0.4595 -0.0921 0.061 Uiso calc 1
C C5 0.0298(5) 0.5361(7) -0.0487(4) 0.0592(18) Uani d 1
H H5 0.0168 0.6034 -0.0910 0.071 Uiso calc 1
C C6 -0.0221(4) 0.5271(8) 0.0140(4) 0.0542(16) Uani d 1
H H6 -0.0693 0.5885 0.0152 0.065 Uiso calc 1
C C7 -0.0011(3) 0.4230(6) 0.0748(3) 0.0411(12) Uani d 1
C C8 0.0001(3) 0.2991(6) 0.1943(3) 0.0354(11) Uani d 1
C C9 0.0584(3) 0.0379(6) 0.1322(3) 0.0334(11) Uani d 1
C C10 -0.0183(3) 0.0127(6) 0.0832(3) 0.0347(11) Uani d 1
C C11 -0.0111(4) -0.0204(7) 0.0041(3) 0.0434(13) Uani d 1
H H11 0.0393 -0.0307 -0.0185 0.052 Uiso calc 1
C C12 -0.0794(4) -0.0383(8) -0.0417(4) 0.0580(17) Uani d 1
H H12 -0.0741 -0.0614 -0.0947 0.070 Uiso calc 1
C C13 -0.1541(4) -0.0227(9) -0.0103(4) 0.0643(19) Uani d 1
H H13 -0.1993 -0.0358 -0.0415 0.077 Uiso calc 1
C C14 -0.1618(4) 0.0126(9) 0.0680(4) 0.0586(17) Uani d 1
H H14 -0.2124 0.0247 0.0900 0.070 Uiso calc 1
C C15 -0.0944(4) 0.0302(7) 0.1138(3) 0.0450(13) Uani d 1
H H15 -0.1004 0.0545 0.1667 0.054 Uiso calc 1
C C16 0.1638(3) 0.3923(6) 0.2264(3) 0.0321(10) Uani d 1
C C17 0.2538(3) 0.4990(7) 0.3286(3) 0.0430(13) Uani d 1
C C18 0.3287(4) 0.4238(10) 0.3630(4) 0.0619(18) Uani d 1
H H18A 0.3494 0.4957 0.4030 0.093 Uiso calc 1
H H18B 0.3163 0.3174 0.3852 0.093 Uiso calc 1
H H18C 0.3681 0.4105 0.3225 0.093 Uiso calc 1
C C19 0.1888(4) 0.5119(11) 0.3889(4) 0.073(2) Uani d 1
H H19A 0.2033 0.5936 0.4273 0.109 Uiso calc 1
H H19B 0.1396 0.5441 0.3640 0.109 Uiso calc 1
H H19C 0.1818 0.4062 0.4140 0.109 Uiso calc 1
C C20 0.2714(4) 0.6617(8) 0.2894(4) 0.0618(18) Uani d 1
H H20A 0.2858 0.7426 0.3282 0.093 Uiso calc 1
H H20B 0.3149 0.6478 0.2533 0.093 Uiso calc 1
H H20C 0.2247 0.6989 0.2617 0.093 Uiso calc 1
C C21 0.0595(3) -0.0577(6) 0.2116(3) 0.0354(11) Uani d 1
C C22 -0.0051(4) -0.2414(8) 0.2971(4) 0.0507(14) Uani d 1
H H22A -0.0546 -0.3014 0.3015 0.076 Uiso calc 1
H H22B 0.0388 -0.3184 0.2966 0.076 Uiso calc 1
H H22C 0.0004 -0.1676 0.3408 0.076 Uiso calc 1
C C23 -0.1184(4) 0.4730(10) 0.1658(6) 0.0707(19) Uani d 1
H H23A -0.1371 0.5395 0.1229 0.106 Uiso calc 1
H H23B -0.1564 0.3865 0.1764 0.106 Uiso calc 1
H H23C -0.1124 0.5415 0.2114 0.106 Uiso calc 1
C C24 0.1432(4) -0.1835(7) 0.0847(4) 0.0497(14) Uani d 1
H H24A 0.1915 -0.2017 0.0554 0.075 Uiso calc 1
H H24B 0.1490 -0.2293 0.1362 0.075 Uiso calc 1
H H24C 0.0992 -0.2364 0.0586 0.075 Uiso calc 1
N N1 -0.0412(3) 0.3993(6) 0.1456(3) 0.0439(11) Uani d 1
N N2 0.1479(3) 0.2492(5) 0.1899(2) 0.0365(10) Uani d 1
H H1N 0.169(3) 0.161(8) 0.207(4) 0.044 Uiso d 1
O O1 -0.0174(2) 0.2601(5) 0.2609(2) 0.0526(10) Uani d 1
O O2 0.1283(2) -0.0104(4) 0.0903(2) 0.0375(8) Uani d 1
O O3 0.1172(2) -0.0553(5) 0.2537(2) 0.0498(10) Uani d 1
O O4 -0.0050(2) -0.1462(5) 0.2251(2) 0.0456(9) Uani d 1
O O5 0.1257(2) 0.5168(4) 0.2199(2) 0.0450(9) Uani d 1
O O6 0.2314(2) 0.3733(4) 0.2696(2) 0.0456(9) Uani d 1

loop_
_atom_site_aniso_label
_atom_site_aniso_U_11
_atom_site_aniso_U_22
_atom_site_aniso_U_33
_atom_site_aniso_U_12
_atom_site_aniso_U_13
_atom_site_aniso_U_23
C1 0.032(2) 0.026(2) 0.032(2) -0.0042(18) -0.0030(19) -0.003(2)
C2 0.039(3) 0.025(2) 0.035(2) -0.0110(19) -0.007(2) -0.004(2)
C3 0.051(3) 0.032(3) 0.046(3) -0.012(2) 0.002(3) -0.010(2)
C4 0.080(4) 0.040(3) 0.034(3) -0.019(3) 0.002(3) -0.001(2)
C5 0.096(5) 0.039(3) 0.043(3) -0.013(3) -0.027(4) 0.005(3)
C6 0.061(4) 0.044(3) 0.057(4) -0.002(3) -0.027(3) -0.003(3)
C7 0.048(3) 0.031(2) 0.044(3) -0.006(2) -0.018(3) -0.008(2)
C8 0.032(2) 0.036(3) 0.038(3) -0.009(2) -0.002(2) -0.009(2)
C9 0.034(3) 0.028(2) 0.039(3) -0.0057(19) 0.001(2) -0.001(2)
C10 0.044(3) 0.027(2) 0.033(2) -0.005(2) -0.005(2) 0.003(2)
C11 0.052(3) 0.039(3) 0.039(3) -0.012(2) -0.002(3) 0.002(2)
C12 0.080(5) 0.058(4) 0.036(3) -0.015(3) -0.014(3) 0.001(3)
C13 0.063(4) 0.062(4) 0.068(5) -0.015(3) -0.032(4) 0.006(3)
C14 0.039(3) 0.072(4) 0.065(4) -0.010(3) -0.009(3) 0.007(3)
C15 0.047(3) 0.047(3) 0.040(3) -0.005(3) 0.000(2) 0.002(2)
C16 0.035(2) 0.027(2) 0.034(2) 0.0030(19) -0.007(2) 0.002(2)
C17 0.033(3) 0.060(3) 0.036(3) -0.006(2) -0.005(2) -0.016(3)
C18 0.043(3) 0.082(5) 0.060(4) 0.008(3) -0.016(3) -0.012(4)
C19 0.053(4) 0.110(6) 0.055(4) 0.004(4) 0.002(3) -0.011(4)
C20 0.054(4) 0.055(4) 0.076(4) -0.014(3) -0.016(3) -0.007(3)
C21 0.042(3) 0.036(2) 0.029(2) 0.006(2) 0.001(2) -0.005(2)
C22 0.055(3) 0.048(3) 0.048(3) 0.002(3) 0.010(3) 0.016(3)
C23 0.051(4) 0.074(5) 0.087(5) 0.018(3) -0.004(4) -0.013(4)
C24 0.062(4) 0.040(3) 0.047(3) -0.001(3) 0.005(3) -0.012(3)
N1 0.037(2) 0.043(3) 0.051(3) 0.005(2) -0.005(2) -0.009(2)
N2 0.035(2) 0.032(2) 0.042(2) 0.0044(18) -0.0086(19) -0.0004(19)
O1 0.052(2) 0.063(3) 0.042(2) -0.0049(19) 0.0092(19) -0.008(2)
O2 0.0408(19) 0.0326(18) 0.0391(19) -0.0002(14) 0.0029(16) -0.0021(15)
O3 0.056(2) 0.052(2) 0.041(2) -0.0042(19) -0.0134(19) 0.0118(18)
O4 0.045(2) 0.050(2) 0.0417(19) -0.0051(17) 0.0029(17) 0.0132(19)
O5 0.045(2) 0.0329(19) 0.057(2) 0.0011(16) -0.0176(18) -0.0062(18)
O6 0.0403(19) 0.044(2) 0.053(2) 0.0039(16) -0.0143(18) -0.0088(18)

loop_
_atom_type_symbol
_atom_type_description
_atom_type_scat_dispersion_real
_atom_type_scat_dispersion_imag
_atom_type_scat_source
C C 0.0033 0.0016 'International Tables Vol C Tables 4.2.6.8 and 6.1.1.4'
H H 0.0000 0.0000 'International Tables Vol C Tables 4.2.6.8 and 6.1.1.4'
N N 0.0061 0.0033 'International Tables Vol C Tables 4.2.6.8 and 6.1.1.4'
O O 0.0106 0.0060 'International Tables Vol C Tables 4.2.6.8 and 6.1.1.4'

loop_
_geom_angle_atom_site_label_1
_geom_angle_atom_site_label_2
_geom_angle_atom_site_label_3
_geom_angle
N2 C1 C2 113.2(4)
N2 C1 C8 112.7(4)
C2 C1 C8 102.0(4)
N2 C1 C9 108.7(4)
C2 C1 C9 111.0(4)
C8 C1 C9 109.1(4)
C3 C2 C7 119.3(5)
C3 C2 C1 132.6(5)
C7 C2 C1 108.1(4)
C2 C3 C4 119.2(5)
C2 C3 H3 120.4
C4 C3 H3 120.4
C5 C4 C3 120.5(6)
C5 C4 H4 119.7
C3 C4 H4 119.7
C4 C5 C6 121.5(6)
C4 C5 H5 119.2
C6 C5 H5 119.2
C7 C6 C5 117.2(6)
C7 C6 H6 121.4
C5 C6 H6 121.4
C6 C7 C2 122.2(6)
C6 C7 N1 127.8(5)
C2 C7 N1 109.9(5)
O1 C8 N1 127.4(5)
O1 C8 C1 124.8(5)
N1 C8 C1 107.7(4)
O2 C9 C10 111.8(4)
O2 C9 C21 107.1(4)
C10 C9 C21 114.6(4)
O2 C9 C1 103.4(4)
C10 C9 C1 110.1(4)
C21 C9 C1 109.2(4)
C15 C10 C11 118.0(5)
C15 C10 C9 123.0(5)
C11 C10 C9 118.9(5)
C10 C11 C12 119.8(6)
C10 C11 H11 120.1
C12 C11 H11 120.1
C13 C12 C11 121.3(6)
C13 C12 H12 119.3
C11 C12 H12 119.3
C12 C13 C14 119.2(6)
C12 C13 H13 120.4
C14 C13 H13 120.4
C13 C14 C15 119.9(6)
C13 C14 H14 120.1
C15 C14 H14 120.1
C14 C15 C10 121.7(6)
C14 C15 H15 119.1
C10 C15 H15 119.1
O5 C16 N2 125.2(4)
O5 C16 O6 126.1(4)
N2 C16 O6 108.8(4)
O6 C17 C19 109.5(5)
O6 C17 C20 110.0(5)
C19 C17 C20 112.8(6)
O6 C17 C18 101.5(5)
C19 C17 C18 111.2(5)
C20 C17 C18 111.2(5)
C17 C18 H18A 109.5
C17 C18 H18B 109.5
H18A C18 H18B 109.5
C17 C18 H18C 109.5
H18A C18 H18C 109.5
H18B C18 H18C 109.5
C17 C19 H19A 109.5
C17 C19 H19B 109.5
H19A C19 H19B 109.5
C17 C19 H19C 109.5
H19A C19 H19C 109.5
H19B C19 H19C 109.5
C17 C20 H20A 109.5
C17 C20 H20B 109.5
H20A C20 H20B 109.5
C17 C20 H20C 109.5
H20A C20 H20C 109.5
H20B C20 H20C 109.5
O3 C21 O4 124.1(5)
O3 C21 C9 121.4(5)
O4 C21 C9 114.3(4)
O4 C22 H22A 109.5
O4 C22 H22B 109.5
H22A C22 H22B 109.5
O4 C22 H22C 109.5
H22A C22 H22C 109.5
H22B C22 H22C 109.5
N1 C23 H23A 109.5
N1 C23 H23B 109.5
H23A C23 H23B 109.5
N1 C23 H23C 109.5
H23A C23 H23C 109.5
H23B C23 H23C 109.5
O2 C24 H24A 109.5
O2 C24 H24B 109.5
H24A C24 H24B 109.5
O2 C24 H24C 109.5
H24A C24 H24C 109.5
H24B C24 H24C 109.5
C8 N1 C7 111.7(4)
C8 N1 C23 123.3(6)
C7 N1 C23 124.9(6)
C16 N2 C1 119.6(4)
C16 N2 H1N 119(4)
C1 N2 H1N 116(4)
C24 O2 C9 116.5(4)
C21 O4 C22 116.0(5)
C16 O6 C17 120.3(4)

loop_
_geom_bond_atom_site_label_1
_geom_bond_atom_site_label_2
_geom_bond_distance
C1 N2 1.457(6)
C1 C2 1.507(7)
C1 C8 1.548(7)
C1 C9 1.582(6)
C2 C3 1.372(7)
C2 C7 1.395(7)
C3 C4 1.387(8)
C3 H3 0.9300
C4 C5 1.375(10)
C4 H4 0.9300
C5 C6 1.380(10)
C5 H5 0.9300
C6 C7 1.380(8)
C6 H6 0.9300
C7 N1 1.398(8)
C8 O1 1.216(6)
C8 N1 1.349(7)
C9 O2 1.423(6)
C9 C10 1.544(7)
C9 C21 1.560(7)
C10 C15 1.382(8)
C10 C11 1.384(8)
C11 C12 1.391(8)
C11 H11 0.9300
C12 C13 1.363(10)
C12 H12 0.9300
C13 C14 1.373(10)
C13 H13 0.9300
C14 C15 1.378(8)
C14 H14 0.9300
C15 H15 0.9300
C16 O5 1.193(5)
C16 N2 1.336(6)
C16 O6 1.359(6)
C17 O6 1.478(6)
C17 C19 1.500(8)
C17 C20 1.501(9)
C17 C18 1.509(8)
C18 H18A 0.9600
C18 H18B 0.9600
C18 H18C 0.9600
C19 H19A 0.9600
C19 H19B 0.9600
C19 H19C 0.9600
C20 H20A 0.9600
C20 H20B 0.9600
C20 H20C 0.9600
C21 O3 1.202(6)
C21 O4 1.312(6)
C22 O4 1.449(7)
C22 H22A 0.9600
C22 H22B 0.9600
C22 H22C 0.9600
C23 N1 1.460(7)
C23 H23A 0.9600
C23 H23B 0.9600
C23 H23C 0.9600
C24 O2 1.419(6)
C24 H24A 0.9600
C24 H24B 0.9600
C24 H24C 0.9600
N2 H1N 0.85(6)

loop_
_geom_hbond_atom_site_label_D
_geom_hbond_atom_site_label_H
_geom_hbond_atom_site_label_A
_geom_hbond_site_symmetry_A
_geom_hbond_distance_DH
_geom_hbond_distance_HA
_geom_hbond_distance_DA
_geom_hbond_angle_DHA
N2 H1N O3 . 0.85(6) 2.10(6) 2.732(6) 132(5)
C11 H11 O2 . 0.93 2.39 2.756(7) 104
C15 H15 O4 . 0.93 2.48 2.805(7) 101
C22 H22B O5 1_545 0.96 2.36 3.209(8) 147
C24 H24B O5 1_545 0.96 2.53 3.355(7) 145

loop_
_geom_torsion_atom_site_label_1
_geom_torsion_atom_site_label_2
_geom_torsion_atom_site_label_3
_geom_torsion_atom_site_label_4
_geom_torsion
N2 C1 C2 C3 49.7(7)
C8 C1 C2 C3 171.1(5)
C9 C1 C2 C3 -72.8(6)
N2 C1 C2 C7 -127.4(4)
C8 C1 C2 C7 -6.0(5)
C9 C1 C2 C7 110.1(4)
C7 C2 C3 C4 -1.6(7)
C1 C2 C3 C4 -178.4(5)
C2 C3 C4 C5 -0.9(8)
C3 C4 C5 C6 2.4(9)
C4 C5 C6 C7 -1.3(9)
C5 C6 C7 C2 -1.2(8)
C5 C6 C7 N1 176.5(5)
C3 C2 C7 C6 2.7(7)
C1 C2 C7 C6 -179.8(5)
C3 C2 C7 N1 -175.4(4)
C1 C2 C7 N1 2.2(5)
N2 C1 C8 O1 -54.5(6)
C2 C1 C8 O1 -176.2(5)
C9 C1 C8 O1 66.3(6)
N2 C1 C8 N1 129.7(4)
C2 C1 C8 N1 8.0(5)
C9 C1 C8 N1 -109.5(4)
N2 C1 C9 O2 -56.6(5)
C2 C1 C9 O2 68.6(5)
C8 C1 C9 O2 -179.8(4)
N2 C1 C9 C10 -176.2(4)
C2 C1 C9 C10 -51.0(5)
C8 C1 C9 C10 60.6(5)
N2 C1 C9 C21 57.1(5)
C2 C1 C9 C21 -177.7(4)
C8 C1 C9 C21 -66.1(5)
O2 C9 C10 C15 171.6(5)
C21 C9 C10 C15 49.5(6)
C1 C9 C10 C15 -74.1(6)
O2 C9 C10 C11 -11.9(6)
C21 C9 C10 C11 -134.0(5)
C1 C9 C10 C11 102.5(5)
C15 C10 C11 C12 -1.3(8)
C9 C10 C11 C12 -178.0(5)
C10 C11 C12 C13 0.5(9)
C11 C12 C13 C14 0.5(10)
C12 C13 C14 C15 -0.6(10)
C13 C14 C15 C10 -0.2(10)
C11 C10 C15 C14 1.2(8)
C9 C10 C15 C14 177.7(5)
O2 C9 C21 O3 51.8(6)
C10 C9 C21 O3 176.4(5)
C1 C9 C21 O3 -59.5(6)
O2 C9 C21 O4 -124.4(4)
C10 C9 C21 O4 0.2(6)
C1 C9 C21 O4 124.3(4)
O1 C8 N1 C7 177.0(5)
C1 C8 N1 C7 -7.3(5)
O1 C8 N1 C23 -2.8(9)
C1 C8 N1 C23 172.9(5)
C6 C7 N1 C8 -174.5(5)
C2 C7 N1 C8 3.4(6)
C6 C7 N1 C23 5.3(9)
C2 C7 N1 C23 -176.8(5)
O5 C16 N2 C1 -10.3(8)
O6 C16 N2 C1 171.6(4)
C2 C1 N2 C16 72.3(5)
C8 C1 N2 C16 -42.9(6)
C9 C1 N2 C16 -163.9(4)
C10 C9 O2 C24 -77.1(5)
C21 C9 O2 C24 49.3(5)
C1 C9 O2 C24 164.5(4)
O3 C21 O4 C22 1.9(8)
C9 C21 O4 C22 177.9(4)
O5 C16 O6 C17 14.7(8)
N2 C16 O6 C17 -167.2(4)
C19 C17 O6 C16 60.2(7)
C20 C17 O6 C16 -64.4(6)
C18 C17 O6 C16 177.8(5)
